data_2005604
loop_
_publ_author_name
'Jain, S. C.'
'Talwar, S.'
'Kumar, R.'
'Babu, B. R.'
'Errington, W.'

_publ_section_title
;
 The Acetyl Derivative of a Novel Fries Rearrangement Product
;
_journal_issue 11
_journal_name_full 'Acta Crystallographica Section C'
_journal_page_first 2775
_journal_page_last 2777
_journal_paper_doi 10.1107/S0108270196008487
_journal_volume 52
_journal_year 1996
_chemical_formula_sum 'C26 H18 O8'
_chemical_formula_weight 458.40
_chemical_name_systematic
;
8,3'-methylene[7-acetoxy-4-methyl-2H-1-benzopyran-2-one] [4''-methyl-2''H-
1''-pyran-2''-one(5',6':6'',5'')-2'H-1'-benzopyran-2'-one]
;
_space_group_IT_number 14
_symmetry_cell_setting monoclinic
_symmetry_space_group_name_Hall '-P 2yn'
_symmetry_space_group_name_H-M 'P 1 21/n 1'
_audit_creation_method SHELXL
_cell_angle_alpha 90.00
_cell_angle_beta 90.08(3)
_cell_angle_gamma 90.00
_cell_formula_units_Z 4
_cell_length_a 13.630(5)
_cell_length_b 10.897(4)
_cell_length_c 14.546(4)
_cell_measurement_reflns_used 18
_cell_measurement_temperature 220(2)
_cell_measurement_theta_max 13
_cell_measurement_theta_min 7
_cell_volume 2160.5(13)
_computing_cell_refinement 'Siemens P3R3 system'
_computing_data_collection 'Siemens P3R3 system'
_computing_data_reduction 'SHELXTL- Plus (Sheldrick, 1990)'
_computing_molecular_graphics SHELXTL-Plus
_computing_publication_material SHELXL93
_computing_structure_refinement 'SHELXL93 (Sheldrick, 1993)'
_computing_structure_solution SHELXTL-Plus
_diffrn_ambient_temperature 220(2)
_diffrn_measurement_device 'Siemens P3R3'
_diffrn_measurement_method \w-2\q
_diffrn_radiation_monochromator graphite
_diffrn_radiation_source 'normal-focus sealed tube'
_diffrn_radiation_type MoK\a
_diffrn_radiation_wavelength 0.71073
_diffrn_reflns_av_R_equivalents 0.0425
_diffrn_reflns_av_sigmaI/netI 0.0625
_diffrn_reflns_limit_h_max 13
_diffrn_reflns_limit_h_min -17
_diffrn_reflns_limit_k_max 11
_diffrn_reflns_limit_k_min 0
_diffrn_reflns_limit_l_max 18
_diffrn_reflns_limit_l_min -14
_diffrn_reflns_number 3827
_diffrn_reflns_theta_max 27.52
_diffrn_reflns_theta_min 2.05
_diffrn_standards_decay_% none
_diffrn_standards_interval_count 200
_diffrn_standards_number 3
_exptl_absorpt_coefficient_mu 0.106
_exptl_absorpt_correction_T_max 0.99
_exptl_absorpt_correction_T_min 0.98
_exptl_absorpt_correction_type analytical
_exptl_crystal_colour yellow
_exptl_crystal_density_diffrn 1.409
_exptl_crystal_density_meas ?
_exptl_crystal_description block
_exptl_crystal_F_000 952
_exptl_crystal_size_max 0.23
_exptl_crystal_size_mid 0.19
_exptl_crystal_size_min 0.12
_refine_diff_density_max 0.168
_refine_diff_density_min -0.189
_refine_ls_extinction_coef 0.0060(8)
_refine_ls_extinction_method 'SHELXL93 (Sheldrick, 1993)'
_refine_ls_goodness_of_fit_all 1.021
_refine_ls_goodness_of_fit_obs 1.101
_refine_ls_hydrogen_treatment 'H atoms riding (see text)'
_refine_ls_matrix_type full
_refine_ls_number_parameters 311
_refine_ls_number_reflns 2592
_refine_ls_number_restraints 0
_refine_ls_restrained_S_all 1.028
_refine_ls_restrained_S_obs 1.101
_refine_ls_R_factor_all 0.0952
_refine_ls_R_factor_obs 0.0475
_refine_ls_shift/esd_max -0.006
_refine_ls_shift/esd_mean 0.000
_refine_ls_structure_factor_coef Fsqd
_refine_ls_weighting_details 'w = 1/[\s^2^(Fo^2^)+(0.0485P)^2^+0.4311P] where P=(Fo^2^+2Fc^2^)/3'
_refine_ls_weighting_scheme calc
_refine_ls_wR_factor_all 0.1172
_refine_ls_wR_factor_obs 0.0954
_reflns_number_observed 1621
_reflns_number_total 2594
_reflns_observed_criterion >2sigma(I)
_cod_data_source_file cf1115.cif
_cod_data_source_block coumab
_cod_depositor_comments
;
The following automatic conversions were performed:

'_exptl_crystal_density_meas' value 'not measured' was changed to '?'
- the value is perceived as not measured.

Automatic conversion script
Id: cif_fix_values 3008 2015-01-20 13:52:24Z robertas 

The following automatic conversions were performed:

'_refine_ls_weighting_scheme' value 'calc w =
1/[\s^2^(Fo^2^)+(0.0485P)^2^+0.4311P] where P=(Fo^2^+2Fc^2^)/3' was
changed to 'calc'. New tag '_refine_ls_weighting_details' was
created. The value of the new tag was set to 'w =
1/[\s^2^(Fo^2^)+(0.0485P)^2^+0.4311P] where P=(Fo^2^+2Fc^2^)/3'.

Automatic conversion script
Id: cif_fix_values 3143 2015-03-26 13:38:13Z robertas 
;
_cod_original_sg_symbol_H-M 'P 21/n'
_cod_database_code 2005604

loop_
_symmetry_equiv_pos_as_xyz
'x, y, z'
'-x+1/2, y+1/2, -z+1/2'
'-x, -y, -z'
'x-1/2, -y-1/2, z-1/2'

loop_
_atom_site_aniso_label
_atom_site_aniso_U_11
_atom_site_aniso_U_22
_atom_site_aniso_U_33
_atom_site_aniso_U_12
_atom_site_aniso_U_13
_atom_site_aniso_U_23
O11 0.045(2) 0.043(2) 0.047(2) -0.0058(14) 0.0059(14) 0.0004(14)
O12 0.076(2) 0.075(2) 0.086(2) -0.034(2) 0.013(2) -0.003(2)
O13 0.058(2) 0.042(2) 0.071(2) -0.008(2) 0.000(2) -0.005(2)
O14 0.086(2) 0.076(2) 0.059(2) 0.010(2) -0.016(2) -0.002(2)
O21 0.045(2) 0.052(2) 0.038(2) 0.0123(14) 0.0080(13) 0.0024(13)
O22 0.052(2) 0.062(2) 0.054(2) 0.026(2) 0.0101(15) 0.0050(15)
O23 0.0377(15) 0.0345(14) 0.0383(15) 0.0064(12) 0.0008(13) 0.0000(12)
O24 0.056(2) 0.052(2) 0.056(2) 0.0187(15) 0.007(2) -0.0044(14)
C1 0.046(2) 0.036(2) 0.041(2) 0.006(2) 0.002(2) 0.000(2)
C102 0.067(3) 0.043(3) 0.055(3) -0.009(2) -0.002(3) 0.005(2)
C103 0.087(3) 0.044(3) 0.043(3) -0.004(3) -0.002(3) -0.002(2)
C104 0.082(3) 0.038(2) 0.035(2) 0.003(2) 0.004(2) 0.005(2)
C105 0.066(3) 0.059(3) 0.046(3) 0.002(2) 0.019(2) 0.000(2)
C106 0.052(3) 0.061(3) 0.060(3) -0.012(2) 0.015(2) 0.005(2)
C107 0.054(3) 0.038(2) 0.050(3) -0.002(2) 0.005(2) -0.002(2)
C108 0.040(2) 0.030(2) 0.034(2) 0.002(2) 0.000(2) 0.006(2)
C109 0.035(2) 0.039(2) 0.042(2) 0.001(2) 0.003(2) 0.012(2)
C110 0.054(3) 0.044(2) 0.035(2) 0.003(2) 0.008(2) 0.007(2)
C111 0.127(4) 0.058(3) 0.051(3) 0.012(3) 0.030(3) -0.006(2)
C112 0.072(4) 0.047(3) 0.048(3) -0.015(3) 0.005(3) 0.007(3)
C113 0.117(4) 0.061(3) 0.074(4) -0.022(3) -0.006(3) -0.014(3)
C202 0.041(2) 0.043(2) 0.044(3) 0.006(2) 0.000(2) -0.001(2)
C203 0.029(2) 0.031(2) 0.035(2) 0.002(2) 0.000(2) -0.004(2)
C204 0.032(2) 0.034(2) 0.033(2) -0.002(2) 0.003(2) -0.007(2)
C205 0.034(2) 0.031(2) 0.032(2) -0.004(2) -0.004(2) -0.004(2)
C206 0.041(2) 0.036(2) 0.033(2) -0.004(2) -0.012(2) -0.002(2)
C207 0.051(3) 0.055(3) 0.035(2) -0.010(2) -0.001(2) 0.003(2)
C208 0.046(3) 0.060(3) 0.034(2) 0.004(2) 0.005(2) -0.001(2)
C209 0.035(2) 0.039(2) 0.035(2) 0.004(2) -0.004(2) 0.000(2)
C210 0.035(2) 0.032(2) 0.032(2) -0.003(2) -0.001(2) -0.003(2)
C211 0.045(2) 0.031(2) 0.055(3) 0.007(2) -0.008(2) -0.001(2)
C212 0.048(3) 0.036(2) 0.053(3) 0.006(2) -0.010(2) 0.006(2)
C213 0.049(3) 0.040(2) 0.044(2) -0.007(2) -0.013(2) 0.005(2)
C214 0.075(3) 0.054(3) 0.056(3) 0.005(2) -0.005(3) 0.019(2)

loop_
_atom_site_label
_atom_site_occupancy
_atom_site_fract_x
_atom_site_fract_y
_atom_site_fract_z
_atom_site_U_iso_or_equiv
_atom_site_thermal_displace_type
_atom_site_calc_flag
_atom_site_refinement_flags
_atom_site_type_symbol
O11 1 0.2692(2) -0.0913(2) 0.4165(2) 0.0449(7) Uani d . O
O12 1 0.3713(2) 0.0633(3) 0.4310(2) 0.0791(11) Uani d . O
O13 1 0.0661(2) -0.4345(2) 0.3701(2) 0.0571(8) Uani d . O
O14 1 -0.0705(2) -0.3541(3) 0.3084(2) 0.0737(10) Uani d . O
O21 1 0.2973(2) -0.2109(2) 0.0747(2) 0.0449(7) Uani d . O
O22 1 0.3498(2) -0.3552(2) 0.1688(2) 0.0558(8) Uani d . O
O23 1 0.0363(2) 0.0570(2) 0.1502(2) 0.0368(7) Uani d . O
O24 1 -0.0810(2) 0.1836(2) 0.1928(2) 0.0546(8) Uani d . O
C1 1 0.2309(3) -0.2975(3) 0.3132(2) 0.0410(10) Uani d . C
H1A 1 0.2990(3) -0.2917(3) 0.3346(2) 0.049 Uiso calc R H
H1B 1 0.2176(3) -0.3842(3) 0.3003(2) 0.049 Uiso calc R H
C102 1 0.3010(3) 0.0122(4) 0.4623(3) 0.0553(12) Uani d . C
C103 1 0.2440(3) 0.0503(4) 0.5404(3) 0.0579(12) Uani d . C
H103 1 0.2646(3) 0.1196(4) 0.5738(3) 0.069 Uiso calc R H
C104 1 0.1634(3) -0.0082(3) 0.5674(3) 0.0515(12) Uani d . C
C105 1 0.0507(3) -0.1890(4) 0.5408(3) 0.0572(12) Uani d . C
H105 1 0.0112(3) -0.1663(4) 0.5909(3) 0.069 Uiso calc R H
C106 1 0.0279(3) -0.2920(4) 0.4918(3) 0.0577(12) Uani d . C
H106 1 -0.0264(3) -0.3403(4) 0.5086(3) 0.069 Uiso calc R H
C107 1 0.0848(3) -0.3246(3) 0.4177(3) 0.0472(11) Uani d . C
C108 1 0.1648(3) -0.2572(3) 0.3903(2) 0.0347(9) Uani d . C
C109 1 0.1867(3) -0.1550(3) 0.4425(2) 0.0386(10) Uani d . C
C110 1 0.1320(3) -0.1162(3) 0.5179(2) 0.0440(10) Uani d . C
C111 1 0.1031(4) 0.0379(4) 0.6467(3) 0.079(2) Uani d . C
H11A 1 0.1012(20) -0.0239(13) 0.6946(9) 0.118 Uiso calc R H
H11B 1 0.0369(7) 0.0550(27) 0.6257(5) 0.118 Uiso calc R H
H11C 1 0.1323(13) 0.1125(17) 0.6708(14) 0.118 Uiso calc R H
C112 1 -0.0132(4) -0.4369(4) 0.3133(3) 0.0556(12) Uani d . C
C113 1 -0.0166(4) -0.5549(4) 0.2611(3) 0.084(2) Uani d . C
H11D 1 -0.0112(23) -0.6231(4) 0.3036(4) 0.126 Uiso calc R H
H11E 1 0.0374(14) -0.5575(14) 0.2178(16) 0.126 Uiso calc R H
H11F 1 -0.0782(11) -0.5605(13) 0.2279(17) 0.126 Uiso calc R H
C202 1 0.2936(3) -0.2711(4) 0.1577(3) 0.0427(10) Uani d . C
C203 1 0.2227(2) -0.2280(3) 0.2251(2) 0.0319(9) Uani d . C
C204 1 0.1618(2) -0.1368(3) 0.2046(2) 0.0330(9) Uani d . C
H204 1 0.1157(2) -0.1106(3) 0.2484(2) 0.040 Uiso calc R H
C205 1 0.1065(3) 0.0208(3) 0.0890(2) 0.0323(9) Uani d . C
C206 1 0.1190(3) 0.0819(3) 0.0061(2) 0.0368(9) Uani d . C
C207 1 0.1909(3) 0.0362(4) -0.0538(3) 0.0468(11) Uani d . C
H207 1 0.2003(3) 0.0745(4) -0.1110(3) 0.056 Uiso calc R H
C208 1 0.2477(3) -0.0624(4) -0.0311(2) 0.0465(11) Uani d . C
H208 1 0.2947(3) -0.0926(4) -0.0725(2) 0.056 Uiso calc R H
C209 1 0.2349(3) -0.1170(3) 0.0535(2) 0.0366(10) Uani d . C
C210 1 0.1656(2) -0.0779(3) 0.1166(2) 0.0331(9) Uani d . C
C211 1 -0.0219(3) 0.1595(3) 0.1348(3) 0.0434(10) Uani d . C
C212 1 -0.0052(3) 0.2250(3) 0.0508(3) 0.0459(11) Uani d . C
H212 1 -0.0422(3) 0.2963(3) 0.0392(3) 0.055 Uiso calc R H
C213 1 0.0609(3) 0.1891(3) -0.0121(3) 0.0441(10) Uani d . C
C214 1 0.0746(3) 0.2588(4) -0.1002(3) 0.0618(13) Uani d . C
H21A 1 0.0593(18) 0.2058(8) -0.1519(3) 0.093 Uiso calc R H
H21B 1 0.1421(6) 0.2863(20) -0.1048(8) 0.093 Uiso calc R H
H21C 1 0.0312(14) 0.3293(14) -0.1010(8) 0.093 Uiso calc R H

loop_
_atom_type_symbol
_atom_type_description
_atom_type_scat_dispersion_real
_atom_type_scat_dispersion_imag
_atom_type_scat_source
C C 0.0033 0.0016 'International Tables Vol C Tables 4.2.6.8 and 6.1.1.4'
H H 0.0000 0.0000 'International Tables Vol C Tables 4.2.6.8 and 6.1.1.4'
O O 0.0106 0.0060 'International Tables Vol C Tables 4.2.6.8 and 6.1.1.4'

loop_
_geom_angle_atom_site_label_1
_geom_angle_atom_site_label_2
_geom_angle_atom_site_label_3
_geom_angle
_geom_angle_publ_flag
C109 O11 C102 122.4(3) y
C112 O13 C107 117.3(3) y
C209 O21 C202 122.2(3) ?
C205 O23 C211 121.8(3) ?
C203 C1 C108 116.6(3) y
O12 C102 O11 116.6(4) y
O12 C102 C103 126.7(4) ?
O11 C102 C103 116.7(4) ?
C104 C103 C102 122.8(4) ?
C103 C104 C110 119.2(4) ?
C103 C104 C111 121.3(4) ?
C110 C104 C111 119.5(4) ?
C106 C105 C110 121.4(3) ?
C105 C106 C107 119.5(4) ?
C108 C107 C106 122.6(4) ?
C108 C107 O13 117.1(3) ?
C106 C107 O13 120.2(3) ?
C107 C108 C109 116.3(3) ?
C107 C108 C1 122.5(3) y
C109 C108 C1 121.0(3) y
O11 C109 C108 115.6(3) y
O11 C109 C110 120.1(3) ?
C108 C109 C110 124.2(3) ?
C109 C110 C105 116.1(4) ?
C109 C110 C104 118.8(3) ?
C105 C110 C104 125.1(3) ?
O14 C112 O13 122.7(4) y
O14 C112 C113 126.9(5) ?
O13 C112 C113 110.5(4) ?
O22 C202 O21 117.2(3) y
O22 C202 C203 125.3(4) ?
O21 C202 C203 117.5(3) y
C204 C203 C202 120.3(3) ?
C204 C203 C1 128.2(3) y
C202 C203 C1 111.4(3) y
C203 C204 C210 120.9(3) ?
O23 C205 C206 121.0(3) ?
O23 C205 C210 115.9(3) y
C206 C205 C210 123.0(3) ?
C205 C206 C207 117.1(3) ?
C205 C206 C213 118.8(3) ?
C207 C206 C213 124.1(3) ?
C208 C207 C206 121.7(3) ?
C207 C208 C209 119.0(3) ?
O21 C209 C208 116.5(3) ?
O21 C209 C210 120.4(3) ?
C208 C209 C210 123.1(4) ?
C209 C210 C205 116.0(3) ?
C209 C210 C204 118.7(3) ?
C205 C210 C204 125.3(3) ?
O24 C211 O23 116.7(3) ?
O24 C211 C212 126.7(4) ?
O23 C211 C212 116.6(3) ?
C213 C212 C211 122.8(4) ?
C212 C213 C206 118.8(3) ?
C212 C213 C214 121.2(4) ?
C206 C213 C214 119.9(3) ?

loop_
_geom_bond_atom_site_label_1
_geom_bond_atom_site_label_2
_geom_bond_distance
_geom_bond_publ_flag
O11 C109 1.376(4) y
O11 C102 1.379(5) y
O12 C102 1.199(4) y
O13 C112 1.361(5) y
O13 C107 1.406(4) y
O14 C112 1.195(5) y
O21 C209 1.365(4) y
O21 C202 1.375(4) y
O22 C202 1.205(4) y
O23 C205 1.366(4) y
O23 C211 1.387(4) y
O24 C211 1.197(4) y
C1 C203 1.491(4) y
C1 C108 1.506(4) y
C102 C103 1.439(5) ?
C103 C104 1.330(5) ?
C104 C110 1.445(5) ?
C104 C111 1.503(5) ?
C105 C106 1.365(5) ?
C105 C110 1.403(5) ?
C106 C107 1.375(5) ?
C107 C108 1.374(5) ?
C108 C109 1.380(5) ?
C109 C110 1.392(4) ?
C112 C113 1.493(6) ?
C202 C203 1.456(5) ?
C203 C204 1.328(4) ?
C204 C210 1.433(4) ?
C205 C206 1.388(4) ?
C205 C210 1.403(4) ?
C206 C207 1.404(5) ?
C206 C213 1.436(5) ?
C207 C208 1.364(5) ?
C208 C209 1.378(5) ?
C209 C210 1.385(4) ?
C211 C212 1.434(5) ?
C212 C213 1.343(5) ?
C213 C214 1.502(5) ?

loop_
_geom_torsion_atom_site_label_1
_geom_torsion_atom_site_label_2
_geom_torsion_atom_site_label_3
_geom_torsion_atom_site_label_4
_geom_torsion
_geom_torsion_publ_flag
C109 O11 C102 O12 -176.8(4) ?
C109 O11 C102 C103 0.9(5) ?
O12 C102 C103 C104 176.1(4) y
O11 C102 C103 C104 -1.3(6) ?
C102 C103 C104 C110 1.3(6) ?
C102 C103 C104 C111 -177.0(4) ?
C110 C105 C106 C107 -0.8(7) ?
C105 C106 C107 C108 0.0(7) ?
C105 C106 C107 O13 175.9(4) ?
C112 O13 C107 C108 -108.8(4) y
C112 O13 C107 C106 75.0(5) ?
C106 C107 C108 C109 1.2(6) ?
O13 C107 C108 C109 -174.9(3) ?
C106 C107 C108 C1 175.9(4) ?
O13 C107 C108 C1 -0.2(5) y
C203 C1 C108 C107 107.0(4) y
C203 C1 C108 C109 -78.5(4) y
C102 O11 C109 C108 -179.5(3) ?
C102 O11 C109 C110 -0.5(5) ?
C107 C108 C109 O11 177.4(3) ?
C1 C108 C109 O11 2.7(5) ?
C107 C108 C109 C110 -1.5(6) ?
C1 C108 C109 C110 -176.3(3) ?
O11 C109 C110 C105 -178.2(3) ?
C108 C109 C110 C105 0.8(6) ?
O11 C109 C110 C104 0.4(5) ?
C108 C109 C110 C104 179.3(4) ?
C106 C105 C110 C109 0.5(6) ?
C106 C105 C110 C104 -178.0(4) ?
C103 C104 C110 C109 -0.8(6) ?
C111 C104 C110 C109 177.5(4) ?
C103 C104 C110 C105 177.7(4) y
C111 C104 C110 C105 -4.0(6) ?
C107 O13 C112 O14 -6.0(5) ?
C107 O13 C112 C113 174.2(3) ?
C209 O21 C202 O22 177.8(3) ?
C209 O21 C202 C203 -2.5(5) ?
O22 C202 C203 C204 -177.8(4) y
O21 C202 C203 C204 2.5(5) ?
O22 C202 C203 C1 2.8(5) ?
O21 C202 C203 C1 -176.9(3) ?
C108 C1 C203 C204 -2.3(5) y
C108 C1 C203 C202 177.0(3) y
C202 C203 C204 C210 -0.9(5) ?
C1 C203 C204 C210 178.3(3) ?
C211 O23 C205 C206 -3.4(5) ?
C211 O23 C205 C210 174.7(3) ?
O23 C205 C206 C207 -178.2(3) ?
C210 C205 C206 C207 3.8(5) ?
O23 C205 C206 C213 3.8(5) ?
C210 C205 C206 C213 -174.1(3) ?
C205 C206 C207 C208 -1.3(5) ?
C213 C206 C207 C208 176.6(4) ?
C206 C207 C208 C209 -1.1(6) ?
C202 O21 C209 C208 178.6(3) ?
C202 O21 C209 C210 0.9(5) ?
C207 C208 C209 O21 -176.5(3) ?
C207 C208 C209 C210 1.1(6) ?
O21 C209 C210 C205 178.7(3) ?
C208 C209 C210 C205 1.2(5) ?
O21 C209 C210 C204 0.8(5) ?
C208 C209 C210 C204 -176.7(3) ?
O23 C205 C210 C209 178.2(3) ?
C206 C205 C210 C209 -3.8(5) ?
O23 C205 C210 C204 -4.1(5) ?
C206 C205 C210 C204 174.0(3) ?
C203 C204 C210 C209 -0.7(5) ?
C203 C204 C210 C205 -178.4(3) ?
C205 O23 C211 O24 -179.8(3) ?
C205 O23 C211 C212 0.6(5) ?
O24 C211 C212 C213 -177.7(4) y
O23 C211 C212 C213 1.8(6) ?
C211 C212 C213 C206 -1.4(6) ?
C211 C212 C213 C214 178.7(4) ?
C205 C206 C213 C212 -1.5(5) ?
C207 C206 C213 C212 -179.3(4) ?
C205 C206 C213 C214 178.5(3) ?
C207 C206 C213 C214 0.7(6) ?

loop_
_cod_related_entry_id
_cod_related_entry_database
_cod_related_entry_code
1 ChemSpider 21138040
